data_4134641
loop_
_publ_author_name
'Chen, Xu-Lang'
'Shen, Yun-Jia'
'Gao, Chao'
'Yang, Jian'
'Sun, Xin'
'Zhang, Xin'
'Yang, Yu-Dong'
'Wei, Gong-Ping'
'Xiang, Jun-Feng'
'Sessler, Jonathan L.'
'Gong, Han-Yuan'

_publ_section_title
;
 Regulating the Structures of Self-Assembled Mechanically Interlocked
 Moleculecular Constructs via Dianion Precursor Substituent Effects.
;
_journal_name_full 'Journal of the American Chemical Society'
_journal_paper_doi 10.1021/jacs.9b13473
_journal_year 2020
_chemical_formula_sum 'C27 H31 Cl2 N5 O10'
_chemical_formula_weight 656.47
_space_group_crystal_system monoclinic
_space_group_IT_number 14
_space_group_name_Hall '-P 2yn'
_space_group_name_H-M_alt 'P 1 21/n 1'
_atom_sites_solution_hydrogens mixed
_audit_creation_method SHELXL-2018/3
_cell_angle_alpha 90
_cell_angle_beta 92.126(2)
_cell_angle_gamma 90
_cell_formula_units_Z 4
_cell_length_a 11.0295(3)
_cell_length_b 17.5019(7)
_cell_length_c 15.1089(4)
_cell_measurement_reflns_used 4653
_cell_measurement_temperature 100.00(11)
_cell_measurement_theta_max 62.495
_cell_measurement_theta_min 3.867
_cell_volume 2914.57(16)
_computing_cell_refinement 'CrysAlisPro 1.171.39.46e (Rigaku OD, 2018)'
_computing_data_collection 'CrysAlisPro 1.171.39.46e (Rigaku OD, 2018)'
_computing_data_reduction 'CrysAlisPro 1.171.39.46e (Rigaku OD, 2018)'
_computing_structure_refinement 'SHELXL-2018/3 (Sheldrick, 2018)'
_computing_structure_solution 'SHELXT 2014/5 (Sheldrick, 2014)'
_diffrn_ambient_temperature 100.00(11)
_diffrn_detector_area_resol_mean 5.3127
_diffrn_measured_fraction_theta_full 1.000
_diffrn_measured_fraction_theta_max 1.000
_diffrn_measurement_device_type 'SuperNova, Dual, Cu at home/near, AtlasS2'
_diffrn_measurement_method '\w scans'
_diffrn_radiation_type CuK\a
_diffrn_radiation_wavelength 1.54184
_diffrn_reflns_av_R_equivalents 0.0421
_diffrn_reflns_av_unetI/netI 0.0540
_diffrn_reflns_Laue_measured_fraction_full 1.000
_diffrn_reflns_Laue_measured_fraction_max 1.000
_diffrn_reflns_limit_h_max 12
_diffrn_reflns_limit_h_min -12
_diffrn_reflns_limit_k_max 13
_diffrn_reflns_limit_k_min -20
_diffrn_reflns_limit_l_max 17
_diffrn_reflns_limit_l_min -12
_diffrn_reflns_number 10651
_diffrn_reflns_point_group_measured_fraction_full 1.000
_diffrn_reflns_point_group_measured_fraction_max 1.000
_diffrn_reflns_theta_full 62.495
_diffrn_reflns_theta_max 62.495
_diffrn_reflns_theta_min 3.867
_exptl_absorpt_coefficient_mu 2.585
_exptl_absorpt_correction_T_max 1.00000
_exptl_absorpt_correction_T_min 0.97885
_exptl_absorpt_correction_type multi-scan
_exptl_crystal_colour colourless
_exptl_crystal_density_diffrn 1.496
_exptl_crystal_description block
_exptl_crystal_F_000 1368
_exptl_crystal_size_max 0.065
_exptl_crystal_size_mid 0.060
_exptl_crystal_size_min 0.060
_refine_diff_density_max 1.281
_refine_diff_density_min -0.709
_refine_diff_density_rms 0.083
_refine_ls_extinction_method none
_refine_ls_goodness_of_fit_ref 1.027
_refine_ls_hydrogen_treatment mixed
_refine_ls_matrix_type full
_refine_ls_number_parameters 430
_refine_ls_number_reflns 4653
_refine_ls_number_restraints 15
_refine_ls_restrained_S_all 1.035
_refine_ls_R_factor_all 0.0873
_refine_ls_R_factor_gt 0.0710
_refine_ls_shift/su_max 0.000
_refine_ls_shift/su_mean 0.000
_refine_ls_structure_factor_coef Fsqd
_refine_ls_weighting_details 'w=1/[\s^2^(Fo^2^)+(0.0655P)^2^+10.0000P] where P=(Fo^2^+2Fc^2^)/3'
_refine_ls_weighting_scheme calc
_refine_ls_wR_factor_gt 0.1667
_refine_ls_wR_factor_ref 0.1794
_reflns_Friedel_coverage 0.000
_reflns_number_gt 3767
_reflns_number_total 4653
_reflns_threshold_expression 'I > 2\s(I)'
_cod_data_source_file ja9b13473_si_011.cif
_cod_data_source_block b
_cod_original_sg_symbol_H-M 'P 21/n'
_cod_database_code 4134641
_shelx_shelxl_version_number 2018/3
_shelx_space_group_comment
;
The symmetry employed for this shelxl refinement is uniquely defined
by the following loop, which should always be used as a source of
symmetry information in preference to the above space-group names.
They are only intended as comments.
;

loop_
_space_group_symop_operation_xyz
'x, y, z'
'-x+1/2, y+1/2, -z+1/2'
'-x, -y, -z'
'x-1/2, -y-1/2, z-1/2'

loop_
_atom_site_label
_atom_site_type_symbol
_atom_site_fract_x
_atom_site_fract_y
_atom_site_fract_z
_atom_site_U_iso_or_equiv
_atom_site_adp_type
_atom_site_occupancy
_atom_site_site_symmetry_order
_atom_site_calc_flag
_atom_site_refinement_flags_posn
_atom_site_refinement_flags_adp
_atom_site_refinement_flags_occupancy
_atom_site_disorder_assembly
_atom_site_disorder_group
O1W O 0.2629(3) 0.1618(2) 0.0189(2) 0.0454(9) Uani 1 1 d DG . . . .
H1WB H 0.296782 0.208830 0.016861 0.068 Uiso 1 1 d DG U . . .
H1WA H 0.190964 0.165588 0.060241 0.068 Uiso 1 1 d DG U . . .
O1 O 0.3581(3) 0.3222(2) 0.5659(3) 0.0537(10) Uani 1 1 d . . . . .
O2 O 0.5496(3) 0.31715(19) 0.6149(2) 0.0404(8) Uani 1 1 d . . . . .
O2W O 0.8180(8) 0.6235(8) -0.0766(3) 0.180(5) Uani 1 1 d D . . . .
H2WA H 0.843(14) 0.669(6) -0.046(11) 0.270 Uiso 1 1 d D U . . .
H2WB H 0.743(8) 0.607(9) -0.053(10) 0.270 Uiso 1 1 d D U . . .
O3 O 0.5542(4) 0.3026(2) -0.0738(3) 0.0631(12) Uani 1 1 d . . . . .
O3W O 0.8220(5) 0.4732(3) -0.1412(3) 0.0788(15) Uani 1 1 d DG . . . .
H3WA H 0.740(3) 0.491(4) -0.152(6) 0.118 Uiso 1 1 d D U . . .
H3WB H 0.820(7) 0.4185(9) -0.148(6) 0.118 Uiso 1 1 d D U . . .
O4 O 0.3720(4) 0.3053(2) -0.0052(2) 0.0492(9) Uani 1 1 d . . . . .
O4W O 0.2894(3) 0.1818(2) 0.5301(3) 0.0534(10) Uani 1 1 d D . . . .
H4WA H 0.366(3) 0.157(4) 0.516(4) 0.080 Uiso 1 1 d D U . . .
H4WB H 0.236(4) 0.175(4) 0.479(3) 0.080 Uiso 1 1 d D U . . .
O5W O 0.4783(4) 0.0820(3) 0.4900(3) 0.0647(12) Uani 1 1 d G . . . .
O6W O 0.6623(3) 0.3667(2) -0.2197(2) 0.0498(10) Uani 1 1 d D . . . .
H6WA H 0.606(4) 0.356(4) -0.175(2) 0.075 Uiso 1 1 d D U . . .
H6WB H 0.627(5) 0.350(4) -0.2754(17) 0.075 Uiso 1 1 d D U . . .
C1 C 0.7243(4) 0.6831(3) 0.7299(3) 0.0362(11) Uani 1 1 d . . . . .
H1A H 0.769179 0.730238 0.722787 0.043 Uiso 1 1 calc R U . . .
H1B H 0.745836 0.662345 0.787858 0.043 Uiso 1 1 calc R U . . .
C2 C 0.8194(4) 0.6459(3) 0.5906(3) 0.0303(10) Uani 1 1 d . . . . .
H2A H 0.847723 0.694334 0.576541 0.036 Uiso 1 1 calc R U . . .
C3 C 0.7326(4) 0.5506(3) 0.6585(3) 0.0335(10) Uani 1 1 d . . . . .
H3A H 0.690748 0.523286 0.700446 0.040 Uiso 1 1 calc R U . . .
C4 C 0.7790(4) 0.5220(3) 0.5845(3) 0.0305(10) Uani 1 1 d . . . . .
H4A H 0.775110 0.471548 0.565151 0.037 Uiso 1 1 calc R U . . .
C5 C 0.8912(4) 0.5790(3) 0.4595(3) 0.0277(10) Uani 1 1 d . . . . .
C6 C 0.9491(4) 0.6421(3) 0.4260(3) 0.0328(10) Uani 1 1 d . . . . .
H6A H 0.953093 0.688275 0.456491 0.039 Uiso 1 1 calc R U . . .
C7 C 1.0007(4) 0.6332(3) 0.3449(3) 0.0342(10) Uani 1 1 d . . . . .
H7A H 1.041522 0.673802 0.319818 0.041 Uiso 1 1 calc R U . . .
C8 C 0.9922(4) 0.5642(3) 0.3007(3) 0.0323(10) Uani 1 1 d . . . . .
H8A H 1.024211 0.557659 0.245161 0.039 Uiso 1 1 calc R U . . .
C9 C 0.9345(4) 0.5060(3) 0.3426(3) 0.0269(9) Uani 1 1 d . . . . .
C10 C 0.8523(4) 0.3764(3) 0.3317(3) 0.0297(10) Uani 1 1 d . . . . .
H10A H 0.801887 0.379847 0.379485 0.036 Uiso 1 1 calc R U . . .
C11 C 0.9856(4) 0.4050(3) 0.2308(3) 0.0293(10) Uani 1 1 d . . . . .
H11A H 1.041055 0.432006 0.198131 0.035 Uiso 1 1 calc R U . . .
C12 C 0.9482(4) 0.3321(3) 0.2166(3) 0.0286(10) Uani 1 1 d . . . . .
H12A H 0.974019 0.299173 0.172743 0.034 Uiso 1 1 calc R U . . .
C13 C 0.7909(4) 0.2460(3) 0.2848(3) 0.0313(10) Uani 1 1 d . . . . .
H13A H 0.811880 0.218976 0.339295 0.038 Uiso 1 1 calc R U . . .
H13B H 0.808269 0.212806 0.235515 0.038 Uiso 1 1 calc R U . . .
C14 C 0.6575(4) 0.2656(2) 0.2821(3) 0.0262(9) Uani 1 1 d . . . . .
C15 C 0.6093(4) 0.3142(3) 0.2170(3) 0.0269(9) Uani 1 1 d . . . . .
H15A H 0.659533 0.335165 0.175265 0.032 Uiso 1 1 calc R U . . .
C16 C 0.4865(4) 0.3316(3) 0.2142(3) 0.0295(10) Uani 1 1 d . . . . .
H16A H 0.454925 0.364419 0.170806 0.035 Uiso 1 1 calc R U . . .
C17 C 0.4103(4) 0.3001(3) 0.2759(3) 0.0293(10) Uani 1 1 d . . . . .
C18 C 0.4582(4) 0.2512(3) 0.3409(3) 0.0309(10) Uani 1 1 d . . . . .
H18A H 0.407629 0.229542 0.381870 0.037 Uiso 1 1 calc R U . . .
C19 C 0.5820(4) 0.2346(3) 0.3446(3) 0.0311(10) Uani 1 1 d . . . . .
H19A H 0.614110 0.202873 0.388890 0.037 Uiso 1 1 calc R U . . .
C20 C 0.4613(4) 0.3488(3) 0.5750(3) 0.0305(10) Uani 1 1 d . . . . .
C21 C 0.4824(4) 0.4269(3) 0.5368(3) 0.0256(9) Uani 1 1 d . . . . .
C22 C 0.5318(4) 0.4351(3) 0.4538(3) 0.0259(9) Uani 1 1 d . . . . .
H22A H 0.554147 0.391957 0.422412 0.031 Uiso 1 1 calc R U . . .
C23 C 0.5480(3) 0.5066(3) 0.4180(3) 0.0256(9) Uani 1 1 d . . . . .
C24 C 0.4674(6) 0.3367(3) -0.0372(3) 0.0478(13) Uani 1 1 d . . . . .
C25 C 0.4831(5) 0.4218(3) -0.0213(3) 0.0399(12) Uani 1 1 d . . . . .
C26 C 0.5871(5) 0.4470(3) 0.0258(3) 0.0404(12) Uani 1 1 d . . . . .
H26A H 0.646944 0.411939 0.042764 0.048 Uiso 1 1 calc R U . . .
C27 C 0.6020(4) 0.5216(3) 0.0469(3) 0.0283(10) Uani 1 1 d . . . . .
Cl1 Cl 0.60604(9) 0.51440(7) 0.31260(7) 0.0312(3) Uani 1 1 d . . . . .
Cl2 Cl 0.73243(11) 0.54503(9) 0.11098(7) 0.0446(3) Uani 1 1 d . . . . .
N1 N 0.7583(3) 0.6282(2) 0.6611(2) 0.0311(9) Uani 1 1 d . . . . .
N2 N 0.8337(3) 0.5824(2) 0.5428(2) 0.0280(8) Uani 1 1 d . . . . .
N3 N 0.8842(3) 0.5111(2) 0.4206(2) 0.0279(8) Uani 1 1 d . . . . .
N4 N 0.9251(3) 0.4314(2) 0.3034(2) 0.0272(8) Uani 1 1 d . . . . .
N5 N 0.8643(3) 0.3161(2) 0.2799(2) 0.0282(8) Uani 1 1 d . . . . .

loop_
_atom_site_aniso_label
_atom_site_aniso_U_11
_atom_site_aniso_U_22
_atom_site_aniso_U_33
_atom_site_aniso_U_23
_atom_site_aniso_U_13
_atom_site_aniso_U_12
O1W 0.042(2) 0.046(2) 0.048(2) -0.0030(17) -0.0031(16) -0.0157(17)
O1 0.035(2) 0.054(2) 0.072(3) 0.024(2) -0.0048(18) -0.0127(17)
O2 0.045(2) 0.0285(17) 0.046(2) 0.0094(15) -0.0178(16) 0.0004(15)
O2W 0.126(5) 0.380(15) 0.035(3) 0.045(5) 0.023(3) 0.138(7)
O3 0.097(3) 0.0290(19) 0.067(3) 0.0017(18) 0.048(3) 0.009(2)
O3W 0.101(4) 0.083(3) 0.055(3) -0.025(3) 0.034(3) -0.035(3)
O4 0.063(2) 0.045(2) 0.040(2) -0.0087(16) 0.0012(18) -0.0136(19)
O4W 0.040(2) 0.062(3) 0.058(2) -0.004(2) -0.0046(18) 0.0010(19)
O5W 0.050(2) 0.076(3) 0.069(3) -0.005(2) 0.000(2) 0.003(2)
O6W 0.046(2) 0.071(3) 0.0324(18) -0.0003(18) -0.0058(15) -0.0029(19)
C1 0.025(2) 0.054(3) 0.030(2) -0.011(2) -0.0011(18) 0.002(2)
C2 0.020(2) 0.039(3) 0.031(2) -0.007(2) -0.0053(18) 0.0029(19)
C3 0.025(2) 0.042(3) 0.033(2) 0.001(2) -0.0047(18) 0.003(2)
C4 0.024(2) 0.036(3) 0.031(2) -0.001(2) -0.0067(18) 0.0061(19)
C5 0.020(2) 0.037(3) 0.026(2) -0.0023(19) -0.0052(17) 0.0072(18)
C6 0.035(2) 0.030(2) 0.033(2) -0.005(2) -0.0034(19) 0.005(2)
C7 0.034(2) 0.034(3) 0.035(3) 0.004(2) 0.0001(19) 0.003(2)
C8 0.030(2) 0.039(3) 0.028(2) 0.002(2) -0.0023(18) 0.008(2)
C9 0.021(2) 0.033(2) 0.026(2) -0.0037(18) -0.0054(17) 0.0077(18)
C10 0.022(2) 0.035(3) 0.031(2) -0.008(2) -0.0017(17) 0.0027(19)
C11 0.023(2) 0.039(3) 0.026(2) -0.0042(19) -0.0009(17) 0.0023(19)
C12 0.025(2) 0.035(2) 0.025(2) -0.0049(19) -0.0028(17) 0.0053(19)
C13 0.029(2) 0.029(2) 0.036(2) -0.0018(19) -0.0020(19) 0.0044(19)
C14 0.028(2) 0.027(2) 0.023(2) -0.0037(17) 0.0000(17) -0.0015(18)
C15 0.027(2) 0.031(2) 0.023(2) 0.0033(18) 0.0028(17) -0.0047(18)
C16 0.033(2) 0.032(2) 0.023(2) 0.0022(18) -0.0024(18) 0.0015(19)
C17 0.029(2) 0.034(2) 0.025(2) -0.0088(19) 0.0017(18) -0.0015(19)
C18 0.034(2) 0.033(2) 0.027(2) -0.0003(19) 0.0074(18) -0.0031(19)
C19 0.040(3) 0.029(2) 0.025(2) 0.0012(18) 0.0001(19) 0.002(2)
C20 0.034(3) 0.034(2) 0.024(2) 0.0031(19) 0.0018(19) 0.004(2)
C21 0.020(2) 0.032(2) 0.025(2) 0.0067(18) -0.0029(16) 0.0030(17)
C22 0.021(2) 0.032(2) 0.024(2) 0.0006(18) -0.0024(16) 0.0073(18)
C23 0.0170(19) 0.038(3) 0.022(2) 0.0037(18) -0.0018(16) 0.0027(18)
C24 0.064(4) 0.043(3) 0.036(3) 0.006(2) 0.001(3) -0.005(3)
C25 0.044(3) 0.045(3) 0.031(2) 0.000(2) 0.008(2) -0.003(2)
C26 0.045(3) 0.046(3) 0.030(2) 0.007(2) 0.001(2) 0.002(2)
C27 0.033(2) 0.037(3) 0.016(2) 0.0013(18) 0.0003(17) -0.006(2)
Cl1 0.0290(5) 0.0414(6) 0.0233(5) 0.0050(4) 0.0039(4) 0.0039(5)
Cl2 0.0348(6) 0.0722(9) 0.0264(6) -0.0039(5) -0.0036(4) -0.0100(6)
N1 0.0202(17) 0.046(2) 0.0266(19) -0.0086(17) -0.0034(15) 0.0022(16)
N2 0.0193(17) 0.038(2) 0.0264(18) -0.0060(16) -0.0049(14) 0.0041(15)
N3 0.0184(17) 0.037(2) 0.0275(19) -0.0070(16) -0.0053(14) 0.0030(15)
N4 0.0205(17) 0.034(2) 0.0268(18) -0.0043(15) -0.0048(14) 0.0063(15)
N5 0.0209(18) 0.034(2) 0.0294(19) -0.0046(16) -0.0024(15) 0.0055(15)

loop_
_atom_type_symbol
_atom_type_description
_atom_type_scat_dispersion_real
_atom_type_scat_dispersion_imag
_atom_type_scat_source
C C 0.0181 0.0091 'International Tables Vol C Tables 4.2.6.8 and 6.1.1.4'
H H 0.0000 0.0000 'International Tables Vol C Tables 4.2.6.8 and 6.1.1.4'
Cl Cl 0.3639 0.7018 'International Tables Vol C Tables 4.2.6.8 and 6.1.1.4'
N N 0.0311 0.0180 'International Tables Vol C Tables 4.2.6.8 and 6.1.1.4'
O O 0.0492 0.0322 'International Tables Vol C Tables 4.2.6.8 and 6.1.1.4'

loop_
_geom_angle_atom_site_label_1
_geom_angle_atom_site_label_2
_geom_angle_atom_site_label_3
_geom_angle
_geom_angle_site_symmetry_1
_geom_angle_site_symmetry_3
_geom_angle_publ_flag
H1WB O1W H1WA 106.8 . . ?
H2WA O2W H2WB 107.9(16) . . ?
H3WA O3W H3WB 106.4(15) . . ?
H4WA O4W H4WB 106.6(15) . . ?
H6WA O6W H6WB 107.9(16) . . ?
N1 C1 C17 111.2(4) . 3_666 ?
N1 C1 H1A 109.4 . . ?
C17 C1 H1A 109.4 3_666 . ?
N1 C1 H1B 109.4 . . ?
C17 C1 H1B 109.4 3_666 . ?
H1A C1 H1B 108.0 . . ?
N1 C2 N2 108.3(4) . . ?
N1 C2 H2A 125.8 . . ?
N2 C2 H2A 125.8 . . ?
C4 C3 N1 107.7(4) . . ?
C4 C3 H3A 126.1 . . ?
N1 C3 H3A 126.1 . . ?
C3 C4 N2 106.3(4) . . ?
C3 C4 H4A 126.9 . . ?
N2 C4 H4A 126.9 . . ?
N3 C5 C6 125.0(4) . . ?
N3 C5 N2 114.0(4) . . ?
C6 C5 N2 121.0(4) . . ?
C7 C6 C5 116.5(4) . . ?
C7 C6 H6A 121.8 . . ?
C5 C6 H6A 121.8 . . ?
C6 C7 C8 120.4(5) . . ?
C6 C7 H7A 119.8 . . ?
C8 C7 H7A 119.8 . . ?
C9 C8 C7 116.9(4) . . ?
C9 C8 H8A 121.6 . . ?
C7 C8 H8A 121.6 . . ?
N3 C9 C8 125.3(4) . . ?
N3 C9 N4 113.7(4) . . ?
C8 C9 N4 120.9(4) . . ?
N5 C10 N4 108.2(4) . . ?
N5 C10 H10A 125.9 . . ?
N4 C10 H10A 125.9 . . ?
C12 C11 N4 106.8(4) . . ?
C12 C11 H11A 126.6 . . ?
N4 C11 H11A 126.6 . . ?
C11 C12 N5 106.7(4) . . ?
C11 C12 H12A 126.6 . . ?
N5 C12 H12A 126.6 . . ?
N5 C13 C14 110.3(4) . . ?
N5 C13 H13A 109.6 . . ?
C14 C13 H13A 109.6 . . ?
N5 C13 H13B 109.6 . . ?
C14 C13 H13B 109.6 . . ?
H13A C13 H13B 108.1 . . ?
C19 C14 C15 119.7(4) . . ?
C19 C14 C13 120.0(4) . . ?
C15 C14 C13 120.3(4) . . ?
C16 C15 C14 120.2(4) . . ?
C16 C15 H15A 119.9 . . ?
C14 C15 H15A 119.9 . . ?
C15 C16 C17 120.4(4) . . ?
C15 C16 H16A 119.8 . . ?
C17 C16 H16A 119.8 . . ?
C18 C17 C16 119.5(4) . . ?
C18 C17 C1 120.4(4) . 3_666 ?
C16 C17 C1 120.0(4) . 3_666 ?
C17 C18 C19 120.1(4) . . ?
C17 C18 H18A 119.9 . . ?
C19 C18 H18A 119.9 . . ?
C14 C19 C18 120.1(4) . . ?
C14 C19 H19A 120.0 . . ?
C18 C19 H19A 120.0 . . ?
O1 C20 O2 125.7(4) . . ?
O1 C20 C21 117.1(4) . . ?
O2 C20 C21 117.2(4) . . ?
C22 C21 C23 117.6(4) . 3_666 ?
C22 C21 C20 120.6(4) . . ?
C23 C21 C20 121.7(4) 3_666 . ?
C23 C22 C21 120.5(4) . . ?
C23 C22 H22A 119.8 . . ?
C21 C22 H22A 119.8 . . ?
C22 C23 C21 121.9(4) . 3_666 ?
C22 C23 Cl1 119.2(3) . . ?
C21 C23 Cl1 118.9(3) 3_666 . ?
O3 C24 O4 126.8(5) . . ?
O3 C24 C25 116.4(5) . . ?
O4 C24 C25 116.5(5) . . ?
C26 C25 C27 116.3(5) . 3_665 ?
C26 C25 C24 118.5(5) . . ?
C27 C25 C24 125.2(5) 3_665 . ?
C27 C26 C25 121.0(5) . . ?
C27 C26 H26A 119.5 . . ?
C25 C26 H26A 119.5 . . ?
C26 C27 C25 122.7(4) . 3_665 ?
C26 C27 Cl2 116.5(4) . . ?
C25 C27 Cl2 120.7(4) 3_665 . ?
C2 N1 C3 108.5(4) . . ?
C2 N1 C1 124.5(4) . . ?
C3 N1 C1 126.9(4) . . ?
C2 N2 C4 109.1(4) . . ?
C2 N2 C5 125.1(4) . . ?
C4 N2 C5 125.7(4) . . ?
C9 N3 C5 115.8(4) . . ?
C10 N4 C11 109.0(4) . . ?
C10 N4 C9 124.0(4) . . ?
C11 N4 C9 127.0(4) . . ?
C10 N5 C12 109.3(4) . . ?
C10 N5 C13 124.5(4) . . ?
C12 N5 C13 125.9(4) . . ?

loop_
_geom_bond_atom_site_label_1
_geom_bond_atom_site_label_2
_geom_bond_distance
_geom_bond_site_symmetry_2
_geom_bond_publ_flag
O1W H1WB 0.9054 . ?
O1W H1WA 1.0306 . ?
O1 C20 1.233(6) . ?
O2 C20 1.255(6) . ?
O2W H2WA 0.960(10) . ?
O2W H2WB 0.957(10) . ?
O3 C24 1.271(7) . ?
O3W H3WA 0.967(10) . ?
O3W H3WB 0.964(10) . ?
O4 C24 1.296(7) . ?
O4W H4WA 0.982(10) . ?
O4W H4WB 0.959(10) . ?
O6W H6WA 0.959(10) . ?
O6W H6WB 0.958(10) . ?
C1 N1 1.474(6) . ?
C1 C17 1.513(6) 3_666 ?
C1 H1A 0.9700 . ?
C1 H1B 0.9700 . ?
C2 N1 1.318(6) . ?
C2 N2 1.339(6) . ?
C2 H2A 0.9300 . ?
C3 C4 1.344(7) . ?
C3 N1 1.388(6) . ?
C3 H3A 0.9300 . ?
C4 N2 1.381(6) . ?
C4 H4A 0.9300 . ?
C5 N3 1.327(6) . ?
C5 C6 1.382(7) . ?
C5 N2 1.431(6) . ?
C6 C7 1.378(7) . ?
C6 H6A 0.9300 . ?
C7 C8 1.380(7) . ?
C7 H7A 0.9300 . ?
C8 C9 1.369(7) . ?
C8 H8A 0.9300 . ?
C9 N3 1.324(6) . ?
C9 N4 1.435(6) . ?
C10 N5 1.324(6) . ?
C10 N4 1.334(6) . ?
C10 H10A 0.9300 . ?
C11 C12 1.356(7) . ?
C11 N4 1.384(6) . ?
C11 H11A 0.9300 . ?
C12 N5 1.384(6) . ?
C12 H12A 0.9300 . ?
C13 N5 1.472(6) . ?
C13 C14 1.509(6) . ?
C13 H13A 0.9700 . ?
C13 H13B 0.9700 . ?
C14 C19 1.391(6) . ?
C14 C15 1.392(6) . ?
C15 C16 1.387(6) . ?
C15 H15A 0.9300 . ?
C16 C17 1.392(6) . ?
C16 H16A 0.9300 . ?
C17 C18 1.391(7) . ?
C18 C19 1.395(7) . ?
C18 H18A 0.9300 . ?
C19 H19A 0.9300 . ?
C20 C21 1.506(6) . ?
C21 C22 1.392(6) . ?
C21 C23 1.396(6) 3_666 ?
C22 C23 1.377(6) . ?
C22 H22A 0.9300 . ?
C23 Cl1 1.744(4) . ?
C24 C25 1.518(8) . ?
C25 C26 1.399(7) . ?
C25 C27 1.410(7) 3_665 ?
C26 C27 1.352(7) . ?
C26 H26A 0.9300 . ?
C27 Cl2 1.753(4) . ?

loop_
_geom_torsion_atom_site_label_1
_geom_torsion_atom_site_label_2
_geom_torsion_atom_site_label_3
_geom_torsion_atom_site_label_4
_geom_torsion
_geom_torsion_site_symmetry_1
_geom_torsion_site_symmetry_2
_geom_torsion_site_symmetry_3
_geom_torsion_site_symmetry_4
_geom_torsion_publ_flag
N1 C3 C4 N2 0.5(5) . . . . ?
N3 C5 C6 C7 1.5(7) . . . . ?
N2 C5 C6 C7 -179.4(4) . . . . ?
C5 C6 C7 C8 0.7(7) . . . . ?
C6 C7 C8 C9 -2.1(7) . . . . ?
C7 C8 C9 N3 1.6(6) . . . . ?
C7 C8 C9 N4 -177.6(4) . . . . ?
N4 C11 C12 N5 1.0(5) . . . . ?
N5 C13 C14 C19 -130.7(4) . . . . ?
N5 C13 C14 C15 49.7(5) . . . . ?
C19 C14 C15 C16 -0.2(6) . . . . ?
C13 C14 C15 C16 179.4(4) . . . . ?
C14 C15 C16 C17 -0.5(7) . . . . ?
C15 C16 C17 C18 0.3(7) . . . . ?
C15 C16 C17 C1 -177.6(4) . . . 3_666 ?
C16 C17 C18 C19 0.7(7) . . . . ?
C1 C17 C18 C19 178.6(4) 3_666 . . . ?
C15 C14 C19 C18 1.2(7) . . . . ?
C13 C14 C19 C18 -178.4(4) . . . . ?
C17 C18 C19 C14 -1.4(7) . . . . ?
O1 C20 C21 C22 -97.3(5) . . . . ?
O2 C20 C21 C22 84.1(5) . . . . ?
O1 C20 C21 C23 81.9(6) . . . 3_666 ?
O2 C20 C21 C23 -96.8(5) . . . 3_666 ?
C23 C21 C22 C23 -0.9(6) 3_666 . . . ?
C20 C21 C22 C23 178.2(4) . . . . ?
C21 C22 C23 C21 1.0(7) . . . 3_666 ?
C21 C22 C23 Cl1 -178.1(3) . . . . ?
O3 C24 C25 C26 -54.3(7) . . . . ?
O4 C24 C25 C26 120.0(5) . . . . ?
O3 C24 C25 C27 128.8(6) . . . 3_665 ?
O4 C24 C25 C27 -57.0(7) . . . 3_665 ?
C27 C25 C26 C27 1.7(7) 3_665 . . . ?
C24 C25 C26 C27 -175.6(5) . . . . ?
C25 C26 C27 C25 -1.8(8) . . . 3_665 ?
C25 C26 C27 Cl2 176.8(4) . . . . ?
N2 C2 N1 C3 0.1(5) . . . . ?
N2 C2 N1 C1 -179.8(4) . . . . ?
C4 C3 N1 C2 -0.3(5) . . . . ?
C4 C3 N1 C1 179.5(4) . . . . ?
C17 C1 N1 C2 107.6(5) 3_666 . . . ?
C17 C1 N1 C3 -72.2(6) 3_666 . . . ?
N1 C2 N2 C4 0.2(5) . . . . ?
N1 C2 N2 C5 177.4(3) . . . . ?
C3 C4 N2 C2 -0.4(5) . . . . ?
C3 C4 N2 C5 -177.5(4) . . . . ?
N3 C5 N2 C2 -173.8(4) . . . . ?
C6 C5 N2 C2 7.0(6) . . . . ?
N3 C5 N2 C4 2.8(6) . . . . ?
C6 C5 N2 C4 -176.4(4) . . . . ?
C8 C9 N3 C5 0.4(6) . . . . ?
N4 C9 N3 C5 179.7(3) . . . . ?
C6 C5 N3 C9 -2.0(6) . . . . ?
N2 C5 N3 C9 178.8(3) . . . . ?
N5 C10 N4 C11 0.1(5) . . . . ?
N5 C10 N4 C9 178.7(3) . . . . ?
C12 C11 N4 C10 -0.7(5) . . . . ?
C12 C11 N4 C9 -179.2(4) . . . . ?
N3 C9 N4 C10 13.4(5) . . . . ?
C8 C9 N4 C10 -167.3(4) . . . . ?
N3 C9 N4 C11 -168.2(4) . . . . ?
C8 C9 N4 C11 11.1(6) . . . . ?
N4 C10 N5 C12 0.6(5) . . . . ?
N4 C10 N5 C13 -174.3(4) . . . . ?
C11 C12 N5 C10 -1.0(5) . . . . ?
C11 C12 N5 C13 173.8(4) . . . . ?
C14 C13 N5 C10 51.6(5) . . . . ?
C14 C13 N5 C12 -122.5(4) . . . . ?
